data_2232754
loop_
_publ_author_name
'Caracelli, Ignez'
'Zukerman-Schpector, Julio'
'Machado, Andr\'e T. Lousada'
'Brocksom, Timothy J.'
'Ferreira, M. L\'ucia'
'Tiekink, Edward R. T.'

_publ_section_title
;
 (4a<i>S</i>,4b<i>R</i>,7<i>R</i>,10a<i>S</i>)-3,7-Dimethyl-10a-(propan-2-yl)-1,4,4a,4b,5,6,7,8,10,10a-decahydrophenanthrene-1,4-dione
;
_journal_coeditor_code HG5119
_journal_issue 12
_journal_name_full 'Acta Crystallographica Section E'
_journal_page_first o3192
_journal_paper_doi 10.1107/S160053681104517X
_journal_volume 67
_journal_year 2011
_chemical_formula_iupac 'C19 H26 O2'
_chemical_formula_moiety 'C19 H26 O2'
_chemical_formula_sum 'C19 H26 O2'
_chemical_formula_weight 286.40
_chemical_name_systematic
;
(4a<i>S</i>,4b<i>R</i>,7<i>R</i>,10a<i>S</i>)-3,7-Dimethyl-
10a-(propan-2-yl)-1,4,4a,4b,5,6,7,8,10,10a-decahydrophenanthrene-1,4-dione
;
_space_group_IT_number 4
_symmetry_cell_setting monoclinic
_symmetry_space_group_name_Hall 'P 2yb'
_symmetry_space_group_name_H-M 'P 1 21 1'
_atom_sites_solution_hydrogens geom
_atom_sites_solution_primary direct
_atom_sites_solution_secondary difmap
_audit_creation_method SHELXL-97
_cell_angle_alpha 90.00
_cell_angle_beta 102.53(2)
_cell_angle_gamma 90.00
_cell_formula_units_Z 2
_cell_length_a 10.8820(10)
_cell_length_b 6.6015(9)
_cell_length_c 11.6560(10)
_cell_measurement_reflns_used 25
_cell_measurement_temperature 290(2)
_cell_measurement_theta_max 18.3
_cell_measurement_theta_min 10.3
_cell_volume 817.39(16)
_computing_cell_refinement 'CAD-4 Software (Enraf--Nonius, 1989)'
_computing_data_collection 'CAD-4 Software (Enraf--Nonius, 1989)'
_computing_data_reduction 'MolEN (Fair, 1990)'
_computing_molecular_graphics
;
ORTEP-3 (Farrugia, 1997), DIAMOND (Brandenburg, 2006)
and MarvinSketch (Chemaxon, 2009)
;
_computing_publication_material 'publCIF (Westrip, 2010)'
_computing_structure_refinement 'SHELXL97 (Sheldrick, 2008)'
_computing_structure_solution 'SIR92 (Altomare <i>et al.</i>, 1999)'
_diffrn_ambient_temperature 290(2)
_diffrn_measured_fraction_theta_full 1.000
_diffrn_measured_fraction_theta_max 1.000
_diffrn_measurement_device 'Enraf--Nonius CAD-4 Mach 3'
_diffrn_measurement_method \w/--2\q
_diffrn_radiation_monochromator graphite
_diffrn_radiation_source 'fine-focus sealed tube'
_diffrn_radiation_type MoK\a
_diffrn_radiation_wavelength 0.71073
_diffrn_reflns_av_R_equivalents 0.0449
_diffrn_reflns_av_sigmaI/netI 0.0747
_diffrn_reflns_limit_h_max 14
_diffrn_reflns_limit_h_min -14
_diffrn_reflns_limit_k_max 8
_diffrn_reflns_limit_k_min 0
_diffrn_reflns_limit_l_max 15
_diffrn_reflns_limit_l_min 0
_diffrn_reflns_number 2470
_diffrn_reflns_theta_full 28.96
_diffrn_reflns_theta_max 28.96
_diffrn_reflns_theta_min 1.79
_diffrn_standards_decay_% 1.4
_diffrn_standards_interval_time 30
_diffrn_standards_number 3
_exptl_absorpt_coefficient_mu 0.073
_exptl_absorpt_correction_type none
_exptl_crystal_colour colourless
_exptl_crystal_density_diffrn 1.164
_exptl_crystal_density_method 'not measured'
_exptl_crystal_description irregular
_exptl_crystal_F_000 312
_exptl_crystal_size_max 0.15
_exptl_crystal_size_mid 0.10
_exptl_crystal_size_min 0.08
_refine_diff_density_max 0.175
_refine_diff_density_min -0.184
_refine_ls_extinction_method none
_refine_ls_goodness_of_fit_ref 0.978
_refine_ls_hydrogen_treatment constr
_refine_ls_matrix_type full
_refine_ls_number_parameters 191
_refine_ls_number_reflns 2334
_refine_ls_number_restraints 1
_refine_ls_restrained_S_all 0.977
_refine_ls_R_factor_all 0.1370
_refine_ls_R_factor_gt 0.0369
_refine_ls_shift/su_max 0.000
_refine_ls_shift/su_mean 0.000
_refine_ls_structure_factor_coef Fsqd
_refine_ls_weighting_details 'calc w=1/[\s^2^(Fo^2^)+(0.0580P)^2^+0.0000P] where P=(Fo^2^+2Fc^2^)/3'
_refine_ls_weighting_scheme calc
_refine_ls_wR_factor_gt 0.0930
_refine_ls_wR_factor_ref 0.1222
_reflns_number_gt 1100
_reflns_number_total 2334
_reflns_threshold_expression I>2\s(I)
_cod_data_source_file hg5119.cif
_cod_data_source_block I
_cod_original_cell_volume 817.40(16)
_cod_original_sg_symbol_H-M 'P 21'
_cod_database_code 2232754
_cod_database_fobs_code 2232754

loop_
_symmetry_equiv_pos_as_xyz
'x, y, z'
'-x, y+1/2, -z'

loop_
_atom_site_type_symbol
_atom_site_label
_atom_site_fract_x
_atom_site_fract_y
_atom_site_fract_z
_atom_site_U_iso_or_equiv
_atom_site_adp_type
_atom_site_calc_flag
_atom_site_refinement_flags
_atom_site_occupancy
_atom_site_symmetry_multiplicity
C C1 0.0639(2) 0.5986(4) 0.7953(2) 0.0384(6) Uani d . 1 1
H H1 0.0437 0.4610 0.8167 0.046 Uiso calc R 1 1
C C2 0.2045(2) 0.5917(4) 0.7858(2) 0.0343(6) Uani d . 1 1
H H2 0.2203 0.4553 0.7591 0.041 Uiso calc R 1 1
C C3 0.2885(2) 0.6188(4) 0.9059(2) 0.0370(6) Uani d . 1 1
C C4 0.3242(2) 0.8281(5) 0.9474(3) 0.0410(7) Uani d . 1 1
C C5 0.2941(3) 0.9818(5) 0.8724(2) 0.0432(7) Uani d . 1 1
H H5 0.3120 1.1128 0.9005 0.052 Uiso calc R 1 1
C C6 0.2337(3) 0.9551(4) 0.7467(2) 0.0415(7) Uani d . 1 1
C C7 0.2397(3) 0.7433(4) 0.6959(2) 0.0372(7) Uani d . 1 1
C C8 0.1491(3) 0.7223(5) 0.5767(2) 0.0471(7) Uani d . 1 1
H H8A 0.1565 0.8416 0.5300 0.057 Uiso calc R 1 1
H H8B 0.1741 0.6062 0.5361 0.057 Uiso calc R 1 1
C C9 0.0148(3) 0.6975(5) 0.5837(2) 0.0467(7) Uani d . 1 1
H H9 -0.0461 0.7233 0.5159 0.056 Uiso calc R 1 1
C C10 -0.0248(2) 0.6416(4) 0.6784(2) 0.0422(7) Uani d . 1 1
C C11 -0.1614(3) 0.6269(6) 0.6815(3) 0.0566(8) Uani d . 1 1
H H11A -0.1813 0.4878 0.6972 0.068 Uiso calc R 1 1
H H11B -0.2119 0.6641 0.6052 0.068 Uiso calc R 1 1
C C12 -0.1952(3) 0.7642(6) 0.7752(3) 0.0559(9) Uani d . 1 1
H H12 -0.2815 0.7323 0.7813 0.067 Uiso calc R 1 1
C C13 -0.1084(3) 0.7170(6) 0.8930(3) 0.0537(8) Uani d . 1 1
H H13A -0.1243 0.5799 0.9159 0.064 Uiso calc R 1 1
H H13B -0.1274 0.8083 0.9520 0.064 Uiso calc R 1 1
C C14 0.0305(2) 0.7376(5) 0.8899(2) 0.0437(7) Uani d . 1 1
H H14A 0.0819 0.7022 0.9661 0.052 Uiso calc R 1 1
H H14B 0.0485 0.8771 0.8733 0.052 Uiso calc R 1 1
C C15 0.3875(3) 0.8537(6) 1.0739(2) 0.0571(9) Uani d . 1 1
H H15A 0.4098 0.9934 1.0890 0.086 Uiso calc R 1 1
H H15B 0.4621 0.7718 1.0914 0.086 Uiso calc R 1 1
H H15C 0.3311 0.8124 1.1225 0.086 Uiso calc R 1 1
C C16 0.3807(3) 0.7097(5) 0.6859(2) 0.0479(7) Uani d . 1 1
H H16 0.4338 0.7277 0.7647 0.057 Uiso calc R 1 1
C C17 0.4060(3) 0.4981(6) 0.6445(3) 0.0711(11) Uani d . 1 1
H H17A 0.3798 0.3992 0.6947 0.107 Uiso calc R 1 1
H H17B 0.4943 0.4827 0.6475 0.107 Uiso calc R 1 1
H H17C 0.3597 0.4788 0.5653 0.107 Uiso calc R 1 1
C C18 0.4232(4) 0.8654(8) 0.6055(4) 0.0969(16) Uani d . 1 1
H H18A 0.4079 0.9995 0.6311 0.145 Uiso calc R 1 1
H H18B 0.3769 0.8457 0.5263 0.145 Uiso calc R 1 1
H H18C 0.5115 0.8488 0.6086 0.145 Uiso calc R 1 1
C C19 -0.1910(4) 0.9882(7) 0.7419(3) 0.0748(11) Uani d . 1 1
H H19A -0.2468 1.0110 0.6671 0.112 Uiso calc R 1 1
H H19B -0.1068 1.0240 0.7372 0.112 Uiso calc R 1 1
H H19C -0.2169 1.0700 0.8005 0.112 Uiso calc R 1 1
O O1 0.32371(19) 0.4746(3) 0.96994(17) 0.0523(6) Uani d . 1 1
O O2 0.1854(2) 1.0979(3) 0.6885(2) 0.0685(7) Uani d . 1 1

loop_
_atom_site_aniso_label
_atom_site_aniso_U_11
_atom_site_aniso_U_22
_atom_site_aniso_U_33
_atom_site_aniso_U_12
_atom_site_aniso_U_13
_atom_site_aniso_U_23
C1 0.0447(15) 0.0296(14) 0.0405(14) -0.0061(13) 0.0087(11) 0.0004(13)
C2 0.0455(15) 0.0231(14) 0.0352(13) 0.0008(13) 0.0106(12) -0.0005(12)
C3 0.0402(15) 0.0341(16) 0.0387(14) 0.0034(13) 0.0130(12) 0.0045(14)
C4 0.0362(13) 0.0428(18) 0.0443(16) -0.0067(13) 0.0093(12) -0.0088(15)
C5 0.0481(16) 0.0291(15) 0.0515(16) -0.0075(15) 0.0089(13) -0.0057(16)
C6 0.0456(15) 0.0309(16) 0.0481(17) -0.0071(14) 0.0100(13) 0.0028(15)
C7 0.0477(15) 0.0298(16) 0.0355(14) -0.0007(13) 0.0121(12) 0.0008(12)
C8 0.0636(19) 0.0435(18) 0.0357(14) 0.0031(16) 0.0135(13) 0.0008(14)
C9 0.0567(18) 0.0395(17) 0.0395(15) -0.0014(14) 0.0005(14) -0.0069(14)
C10 0.0456(16) 0.0366(17) 0.0421(15) -0.0070(13) 0.0041(12) -0.0100(13)
C11 0.0468(17) 0.061(2) 0.0570(18) -0.0093(17) 0.0007(14) 0.0006(18)
C12 0.0418(15) 0.069(2) 0.0583(19) -0.0028(16) 0.0130(14) 0.0004(18)
C13 0.0484(17) 0.064(2) 0.0515(17) 0.0008(17) 0.0178(13) 0.0047(17)
C14 0.0427(15) 0.0497(19) 0.0393(15) -0.0011(14) 0.0103(12) -0.0004(14)
C15 0.0494(17) 0.070(2) 0.0501(18) -0.0090(18) 0.0060(14) -0.0125(18)
C16 0.0486(17) 0.0531(19) 0.0451(15) 0.0001(16) 0.0170(13) 0.0074(16)
C17 0.076(2) 0.073(3) 0.070(2) 0.021(2) 0.0293(18) -0.007(2)
C18 0.081(3) 0.098(4) 0.127(4) 0.004(3) 0.058(3) 0.046(3)
C19 0.079(2) 0.073(3) 0.075(2) 0.020(2) 0.0200(19) 0.003(2)
O1 0.0620(13) 0.0425(13) 0.0506(12) 0.0052(11) 0.0081(10) 0.0102(11)
O2 0.0952(18) 0.0276(12) 0.0723(15) 0.0052(13) -0.0047(13) 0.0091(12)

loop_
_atom_type_symbol
_atom_type_description
_atom_type_scat_dispersion_real
_atom_type_scat_dispersion_imag
_atom_type_scat_source
C C 0.0033 0.0016 'International Tables Vol C Tables 4.2.6.8 and 6.1.1.4'
H H 0.0000 0.0000 'International Tables Vol C Tables 4.2.6.8 and 6.1.1.4'
O O 0.0106 0.0060 'International Tables Vol C Tables 4.2.6.8 and 6.1.1.4'

loop_
_geom_angle_atom_site_label_1
_geom_angle_atom_site_label_2
_geom_angle_atom_site_label_3
_geom_angle
C10 C1 C14 109.2(2)
C10 C1 C2 112.7(2)
C14 C1 C2 117.2(2)
C10 C1 H1 105.6
C14 C1 H1 105.6
C2 C1 H1 105.6
C3 C2 C7 111.2(2)
C3 C2 C1 109.7(2)
C7 C2 C1 114.7(2)
C3 C2 H2 106.9
C7 C2 H2 106.9
C1 C2 H2 106.9
O1 C3 C4 120.0(2)
O1 C3 C2 121.5(3)
C4 C3 C2 118.4(2)
C5 C4 C3 118.9(2)
C5 C4 C15 123.8(3)
C3 C4 C15 117.2(3)
C4 C5 C6 123.5(3)
C4 C5 H5 118.3
C6 C5 H5 118.3
O2 C6 C5 120.4(3)
O2 C6 C7 123.0(2)
C5 C6 C7 116.5(2)
C8 C7 C6 111.3(2)
C8 C7 C2 110.5(2)
C6 C7 C2 106.9(2)
C8 C7 C16 111.5(2)
C6 C7 C16 106.3(2)
C2 C7 C16 110.1(2)
C9 C8 C7 114.1(2)
C9 C8 H8A 108.7
C7 C8 H8A 108.7
C9 C8 H8B 108.7
C7 C8 H8B 108.7
H8A C8 H8B 107.6
C10 C9 C8 125.3(3)
C10 C9 H9 117.4
C8 C9 H9 117.4
C9 C10 C11 122.9(3)
C9 C10 C1 122.9(2)
C11 C10 C1 114.1(2)
C10 C11 C12 111.9(3)
C10 C11 H11A 109.2
C12 C11 H11A 109.2
C10 C11 H11B 109.2
C12 C11 H11B 109.2
H11A C11 H11B 107.9
C13 C12 C11 109.0(3)
C13 C12 C19 112.3(3)
C11 C12 C19 111.6(3)
C13 C12 H12 107.9
C11 C12 H12 107.9
C19 C12 H12 107.9
C12 C13 C14 112.6(2)
C12 C13 H13A 109.1
C14 C13 H13A 109.1
C12 C13 H13B 109.1
C14 C13 H13B 109.1
H13A C13 H13B 107.8
C13 C14 C1 110.7(2)
C13 C14 H14A 109.5
C1 C14 H14A 109.5
C13 C14 H14B 109.5
C1 C14 H14B 109.5
H14A C14 H14B 108.1
C4 C15 H15A 109.5
C4 C15 H15B 109.5
H15A C15 H15B 109.5
C4 C15 H15C 109.5
H15A C15 H15C 109.5
H15B C15 H15C 109.5
C17 C16 C18 108.9(3)
C17 C16 C7 113.4(3)
C18 C16 C7 112.3(3)
C17 C16 H16 107.3
C18 C16 H16 107.3
C7 C16 H16 107.3
C16 C17 H17A 109.5
C16 C17 H17B 109.5
H17A C17 H17B 109.5
C16 C17 H17C 109.5
H17A C17 H17C 109.5
H17B C17 H17C 109.5
C16 C18 H18A 109.5
C16 C18 H18B 109.5
H18A C18 H18B 109.5
C16 C18 H18C 109.5
H18A C18 H18C 109.5
H18B C18 H18C 109.5
C12 C19 H19A 109.5
C12 C19 H19B 109.5
H19A C19 H19B 109.5
C12 C19 H19C 109.5
H19A C19 H19C 109.5
H19B C19 H19C 109.5

loop_
_geom_bond_atom_site_label_1
_geom_bond_atom_site_label_2
_geom_bond_distance
C1 C10 1.515(4)
C1 C14 1.538(4)
C1 C2 1.559(3)
C1 H1 0.9800
C2 C3 1.507(4)
C2 C7 1.556(3)
C2 H2 0.9800
C3 O1 1.219(3)
C3 C4 1.488(4)
C4 C5 1.333(4)
C4 C15 1.495(4)
C5 C6 1.480(4)
C5 H5 0.9300
C6 O2 1.213(4)
C6 C7 1.526(4)
C7 C8 1.525(4)
C7 C16 1.580(4)
C8 C9 1.491(4)
C8 H8A 0.9700
C8 H8B 0.9700
C9 C10 1.322(4)
C9 H9 0.9300
C10 C11 1.498(4)
C11 C12 1.524(5)
C11 H11A 0.9700
C11 H11B 0.9700
C12 C13 1.521(4)
C12 C19 1.532(6)
C12 H12 0.9800
C13 C14 1.526(4)
C13 H13A 0.9700
C13 H13B 0.9700
C14 H14A 0.9700
C14 H14B 0.9700
C15 H15A 0.9600
C15 H15B 0.9600
C15 H15C 0.9600
C16 C17 1.522(5)
C16 C18 1.528(5)
C16 H16 0.9800
C17 H17A 0.9600
C17 H17B 0.9600
C17 H17C 0.9600
C18 H18A 0.9600
C18 H18B 0.9600
C18 H18C 0.9600
C19 H19A 0.9600
C19 H19B 0.9600
C19 H19C 0.9600

loop_
_geom_hbond_atom_site_label_D
_geom_hbond_atom_site_label_H
_geom_hbond_atom_site_label_A
_geom_hbond_site_symmetry_A
_geom_hbond_distance_DH
_geom_hbond_distance_HA
_geom_hbond_distance_DA
_geom_hbond_angle_DHA
C2 H2 O2 1_545 0.98 2.50 3.443(3) 161
C5 H5 O1 1_565 0.93 2.52 3.438(4) 171

loop_
_geom_torsion_atom_site_label_1
_geom_torsion_atom_site_label_2
_geom_torsion_atom_site_label_3
_geom_torsion_atom_site_label_4
_geom_torsion
C10 C1 C2 C3 161.1(2)
C14 C1 C2 C3 33.1(3)
C10 C1 C2 C7 35.2(3)
C14 C1 C2 C7 -92.8(3)
C7 C2 C3 O1 -143.0(3)
C1 C2 C3 O1 89.0(3)
C7 C2 C3 C4 39.3(3)
C1 C2 C3 C4 -88.6(3)
O1 C3 C4 C5 174.1(3)
C2 C3 C4 C5 -8.2(4)
O1 C3 C4 C15 -8.5(4)
C2 C3 C4 C15 169.2(2)
C3 C4 C5 C6 -4.0(4)
C15 C4 C5 C6 178.8(3)
C4 C5 C6 O2 164.9(3)
C4 C5 C6 C7 -16.9(4)
O2 C6 C7 C8 -15.4(4)
C5 C6 C7 C8 166.5(2)
O2 C6 C7 C2 -136.2(3)
C5 C6 C7 C2 45.7(3)
O2 C6 C7 C16 106.2(3)
C5 C6 C7 C16 -72.0(3)
C3 C2 C7 C8 -176.7(2)
C1 C2 C7 C8 -51.5(3)
C3 C2 C7 C6 -55.4(3)
C1 C2 C7 C6 69.8(3)
C3 C2 C7 C16 59.6(3)
C1 C2 C7 C16 -175.1(2)
C6 C7 C8 C9 -76.9(3)
C2 C7 C8 C9 41.7(3)
C16 C7 C8 C9 164.6(2)
C7 C8 C9 C10 -18.3(4)
C8 C9 C10 C11 177.6(3)
C8 C9 C10 C1 1.2(5)
C14 C1 C10 C9 122.4(3)
C2 C1 C10 C9 -9.7(4)
C14 C1 C10 C11 -54.3(3)
C2 C1 C10 C11 173.6(2)
C9 C10 C11 C12 -121.1(3)
C1 C10 C11 C12 55.6(4)
C10 C11 C12 C13 -54.3(4)
C10 C11 C12 C19 70.3(4)
C11 C12 C13 C14 56.3(4)
C19 C12 C13 C14 -67.8(4)
C12 C13 C14 C1 -57.5(4)
C10 C1 C14 C13 54.0(3)
C2 C1 C14 C13 -176.3(2)
C8 C7 C16 C17 -62.7(3)
C6 C7 C16 C17 175.8(2)
C2 C7 C16 C17 60.4(3)
C8 C7 C16 C18 61.2(4)
C6 C7 C16 C18 -60.3(3)
C2 C7 C16 C18 -175.7(3)

loop_
_cod_related_entry_id
_cod_related_entry_database
_cod_related_entry_code
1 ChemSpider 30657239
